data_2207967
loop_
_publ_author_name
'Liles, David C'
'Lotz, Simon'

_publ_section_title
;
 \m-Furan-2,5-diylbis(methoxycarbene)-bis[pentacarbonylchromium(0)]
;
_journal_coeditor_code BD6018
_journal_issue 2
_journal_name_full 'Acta Crystallographica Section E'
_journal_page_first m331
_journal_page_last m334
_journal_paper_doi 10.1107/S1600536806001413
_journal_volume 62
_journal_year 2006
_chemical_formula_iupac '[Cr2 (C8 H8 O3) (C O)10]'
_chemical_formula_moiety 'C18 H8 Cr2 O13'
_chemical_formula_sum 'C18 H8 Cr2 O13'
_chemical_formula_weight 536.24
_chemical_name_systematic
;
\m-Furan-2,5-diylbis(methoxycarbene)-bis[pentacarbonylchromium(0)]
;
_space_group_IT_number 2
_symmetry_cell_setting triclinic
_symmetry_space_group_name_Hall '-P 1'
_symmetry_space_group_name_H-M 'P -1'
_atom_sites_solution_hydrogens difmap
_atom_sites_solution_primary direct
_atom_sites_solution_secondary difmap
_audit_creation_method SHELXL-97
_cell_angle_alpha 114.4540(10)
_cell_angle_beta 93.9650(10)
_cell_angle_gamma 100.7850(10)
_cell_formula_units_Z 2
_cell_length_a 6.3656(4)
_cell_length_b 13.5100(10)
_cell_length_c 13.9374(10)
_cell_measurement_reflns_used 3938
_cell_measurement_temperature 293(2)
_cell_measurement_theta_max 26.180
_cell_measurement_theta_min 2.824
_cell_volume 1057.31(13)
_computing_cell_refinement 'SAINT (Bruker, 2001)'
_computing_data_collection 'SMART (Bruker, 2001)'
_computing_data_reduction SAINT
_computing_molecular_graphics
;
ORTEP-3 for Windows (Farrugia, 1997) and POV-Ray (Carson or Cason,
2004)
;
_computing_publication_material SHELXL97
_computing_structure_refinement
;
SHELXTL and SHELXL97 (Sheldrick, 1997)
;
_computing_structure_solution 'SHELXTL (Bruker, 2001)'
_diffrn_ambient_temperature 293(2)
_diffrn_detector_area_resol_mean 8.3
_diffrn_measured_fraction_theta_full 0.999
_diffrn_measured_fraction_theta_max 0.994
_diffrn_measurement_device_type 'Bruker P4'
_diffrn_measurement_method '\f and \w'
_diffrn_radiation_monochromator graphite
_diffrn_radiation_source 'fine-focus sealed tube'
_diffrn_radiation_type MoK\a
_diffrn_radiation_wavelength 0.71073
_diffrn_reflns_av_R_equivalents 0.0214
_diffrn_reflns_av_sigmaI/netI 0.0338
_diffrn_reflns_limit_h_max 4
_diffrn_reflns_limit_h_min -7
_diffrn_reflns_limit_k_max 16
_diffrn_reflns_limit_k_min -16
_diffrn_reflns_limit_l_max 17
_diffrn_reflns_limit_l_min -16
_diffrn_reflns_number 6293
_diffrn_reflns_theta_full 25.00
_diffrn_reflns_theta_max 26.40
_diffrn_reflns_theta_min 1.70
_exptl_absorpt_coefficient_mu 1.096
_exptl_absorpt_correction_T_max 0.957
_exptl_absorpt_correction_T_min 0.798
_exptl_absorpt_correction_type multi-scan
_exptl_absorpt_process_details '(SADABS; Bruker, 2001)'
_exptl_crystal_colour 'dark purple '
_exptl_crystal_density_diffrn 1.684
_exptl_crystal_density_method 'not measured'
_exptl_crystal_description plate
_exptl_crystal_F_000 536
_exptl_crystal_size_max 0.38
_exptl_crystal_size_mid 0.24
_exptl_crystal_size_min 0.04
_refine_diff_density_max 0.349
_refine_diff_density_min -0.213
_refine_ls_extinction_method none
_refine_ls_goodness_of_fit_ref 1.036
_refine_ls_hydrogen_treatment constr
_refine_ls_matrix_type full
_refine_ls_number_parameters 298
_refine_ls_number_reflns 4304
_refine_ls_number_restraints 0
_refine_ls_restrained_S_all 1.036
_refine_ls_R_factor_all 0.0420
_refine_ls_R_factor_gt 0.0356
_refine_ls_shift/su_max 0.001
_refine_ls_shift/su_mean 0.000
_refine_ls_structure_factor_coef Fsqd
_refine_ls_weighting_details 'calc w = 1/[\s^2^(Fo^2^)+(0.0574P)^2^+0.3404P] where P = (Fo^2^+2Fc^2^)/3'
_refine_ls_weighting_scheme calc
_refine_ls_wR_factor_gt 0.0954
_refine_ls_wR_factor_ref 0.1028
_reflns_number_gt 3678
_reflns_number_total 4304
_reflns_threshold_expression I>2\s(I)
_cod_data_source_file bd6018.cif
_cod_data_source_block 2
_cod_database_code 2207967
_cod_database_fobs_code 2207967

loop_
_symmetry_equiv_pos_as_xyz
'x, y, z'
'-x, -y, -z'

loop_
_atom_site_label
_atom_site_fract_x
_atom_site_fract_y
_atom_site_fract_z
_atom_site_U_iso_or_equiv
_atom_site_adp_type
_atom_site_calc_flag
_atom_site_refinement_flags
_atom_site_occupancy
_atom_site_type_symbol
Cr1 0.29956(5) 0.20836(3) 0.51739(2) 0.03463(11) Uani d . 1 Cr
Cr2 0.67465(5) 0.32466(3) 0.06521(3) 0.03853(12) Uani d . 1 Cr
O1 0.4580(2) 0.23429(12) 0.22910(11) 0.0384(3) Uani d . 1 O
C1 0.3563(3) 0.19417(17) 0.29486(16) 0.0355(4) Uani d . 1 C
C2 0.2130(3) 0.09374(18) 0.23113(17) 0.0411(5) Uani d . 1 C
H2 0.1223 0.0490 0.2546 0.049 Uiso calc R 1 H
C3 0.2281(4) 0.07092(18) 0.12493(17) 0.0431(5) Uani d . 1 C
H3 0.1500 0.0083 0.0646 0.052 Uiso calc R 1 H
C4 0.3794(3) 0.15820(18) 0.12650(16) 0.0386(4) Uani d . 1 C
C5 0.4231(3) 0.25909(16) 0.40971(16) 0.0349(4) Uani d . 1 C
O2 0.5706(2) 0.34941(12) 0.42359(12) 0.0432(3) Uani d . 1 O
C6 0.6861(4) 0.43030(19) 0.52721(19) 0.0508(6) Uani d . 1 C
H61 0.7718 0.4933 0.5212 0.061 Uiso calc R 1 H
H62 0.7792 0.3968 0.5551 0.061 Uiso calc R 1 H
H63 0.5844 0.4548 0.5745 0.061 Uiso calc R 1 H
C7 0.4655(3) 0.18138(18) 0.04081(16) 0.0391(4) Uani d . 1 C
O3 0.3691(3) 0.08970(13) -0.04718(12) 0.0505(4) Uani d . 1 O
C8 0.3995(4) 0.0801(2) -0.15147(18) 0.0566(6) Uani d . 1 C
H81 0.3468 0.0035 -0.2031 0.068 Uiso calc R 1 H
H82 0.5510 0.1043 -0.1520 0.068 Uiso calc R 1 H
H83 0.3211 0.1261 -0.1691 0.068 Uiso calc R 1 H
C11 0.3590(3) 0.0672(2) 0.43420(19) 0.0434(5) Uani d . 1 C
O11 0.3989(3) -0.01625(15) 0.38455(15) 0.0613(5) Uani d . 1 O
C12 0.0181(4) 0.16840(19) 0.43915(18) 0.0443(5) Uani d . 1 C
O12 -0.1545(3) 0.14766(18) 0.39652(16) 0.0683(5) Uani d . 1 O
C13 0.2395(3) 0.3488(2) 0.59944(19) 0.0459(5) Uani d . 1 C
O13 0.1902(3) 0.43012(17) 0.64594(18) 0.0727(6) Uani d . 1 O
C14 0.5736(4) 0.2495(2) 0.60768(19) 0.0466(5) Uani d . 1 C
O14 0.7294(3) 0.26949(18) 0.66319(18) 0.0727(6) Uani d . 1 O
C15 0.1765(4) 0.1510(2) 0.6093(2) 0.0497(5) Uani d . 1 C
O15 0.1020(3) 0.1155(2) 0.66350(18) 0.0755(6) Uani d . 1 O
C21 0.8382(4) 0.3236(2) 0.1858(2) 0.0503(5) Uani d . 1 C
O21 0.9431(3) 0.3260(2) 0.25620(17) 0.0749(6) Uani d . 1 O
C22 0.4821(4) 0.40083(19) 0.15152(19) 0.0451(5) Uani d . 1 C
O22 0.3665(3) 0.44628(17) 0.20060(17) 0.0667(5) Uani d . 1 O
C23 0.5383(4) 0.3391(2) -0.0523(2) 0.0532(6) Uani d . 1 C
O23 0.4658(4) 0.3539(2) -0.12079(19) 0.0834(7) Uani d . 1 O
O24 0.9861(4) 0.2112(2) -0.0726(2) 0.0856(7) Uani d . 1 O
C24 0.8665(4) 0.2520(2) -0.0222(2) 0.0535(6) Uani d . 1 C
C25 0.8652(4) 0.4664(2) 0.1014(2) 0.0518(6) Uani d . 1 C
O25 0.9776(4) 0.55067(18) 0.12234(19) 0.0789(6) Uani d . 1 O

loop_
_atom_site_aniso_label
_atom_site_aniso_U_11
_atom_site_aniso_U_22
_atom_site_aniso_U_33
_atom_site_aniso_U_12
_atom_site_aniso_U_13
_atom_site_aniso_U_23
Cr1 0.03313(18) 0.03876(19) 0.03255(19) 0.00597(13) 0.00580(13) 0.01706(15)
Cr2 0.03908(19) 0.0448(2) 0.0363(2) 0.01176(15) 0.01102(14) 0.02052(16)
O1 0.0445(7) 0.0379(7) 0.0308(7) 0.0027(6) 0.0066(6) 0.0161(6)
C1 0.0363(9) 0.0377(10) 0.0351(10) 0.0081(8) 0.0073(8) 0.0185(9)
C2 0.0411(10) 0.0405(11) 0.0392(11) 0.0009(8) 0.0043(8) 0.0190(9)
C3 0.0481(11) 0.0388(11) 0.0351(11) 0.0036(9) -0.0004(9) 0.0132(9)
C4 0.0436(10) 0.0412(11) 0.0311(10) 0.0112(9) 0.0058(8) 0.0153(9)
C5 0.0326(9) 0.0365(10) 0.0389(10) 0.0107(7) 0.0075(8) 0.0182(9)
O2 0.0482(8) 0.0384(8) 0.0365(8) -0.0016(6) 0.0053(6) 0.0154(6)
C6 0.0507(12) 0.0439(12) 0.0440(13) -0.0079(10) -0.0033(10) 0.0156(10)
C7 0.0432(10) 0.0448(11) 0.0304(10) 0.0164(9) 0.0058(8) 0.0150(9)
O3 0.0632(10) 0.0496(9) 0.0312(8) 0.0087(8) 0.0052(7) 0.0127(7)
C8 0.0673(15) 0.0670(16) 0.0273(11) 0.0178(13) 0.0074(10) 0.0121(11)
C11 0.0405(11) 0.0469(12) 0.0472(12) 0.0058(9) 0.0040(9) 0.0271(10)
O11 0.0748(12) 0.0464(10) 0.0620(11) 0.0215(9) 0.0084(9) 0.0204(9)
C12 0.0411(11) 0.0485(12) 0.0382(11) 0.0093(9) 0.0102(9) 0.0139(10)
O12 0.0372(9) 0.0885(14) 0.0609(11) 0.0133(9) 0.0010(8) 0.0166(10)
C13 0.0402(11) 0.0491(12) 0.0420(12) 0.0049(9) 0.0068(9) 0.0160(10)
O13 0.0688(12) 0.0563(11) 0.0736(14) 0.0202(10) 0.0155(10) 0.0069(10)
C14 0.0453(12) 0.0480(12) 0.0452(12) 0.0059(9) 0.0046(10) 0.0217(10)
O14 0.0559(11) 0.0760(13) 0.0773(14) 0.0038(9) -0.0188(10) 0.0342(11)
C15 0.0445(11) 0.0581(14) 0.0466(13) 0.0044(10) 0.0029(10) 0.0270(12)
O15 0.0694(12) 0.1015(16) 0.0740(14) 0.0017(11) 0.0143(10) 0.0633(13)
C21 0.0425(11) 0.0621(15) 0.0523(14) 0.0102(10) 0.0126(10) 0.0309(12)
O21 0.0535(10) 0.1109(17) 0.0715(13) 0.0114(11) -0.0029(10) 0.0558(13)
C22 0.0443(11) 0.0459(12) 0.0455(12) 0.0079(9) 0.0093(10) 0.0213(10)
O22 0.0631(11) 0.0687(12) 0.0739(13) 0.0287(10) 0.0308(10) 0.0281(10)
C23 0.0599(14) 0.0569(14) 0.0501(14) 0.0160(11) 0.0152(11) 0.0285(12)
O23 0.0989(16) 0.1010(17) 0.0720(14) 0.0265(14) 0.0031(12) 0.0589(14)
O24 0.0733(13) 0.0890(15) 0.0982(17) 0.0366(12) 0.0475(13) 0.0318(14)
C24 0.0517(13) 0.0551(14) 0.0576(15) 0.0137(11) 0.0180(11) 0.0264(12)
C25 0.0557(13) 0.0570(14) 0.0455(13) 0.0116(11) 0.0154(11) 0.0246(11)
O25 0.0836(14) 0.0632(12) 0.0788(15) -0.0087(11) 0.0155(11) 0.0310(11)

loop_
_atom_type_symbol
_atom_type_description
_atom_type_scat_dispersion_real
_atom_type_scat_dispersion_imag
_atom_type_scat_source
C C 0.0033 0.0016 'International Tables Vol C Tables 4.2.6.8 and 6.1.1.4'
H H 0.0000 0.0000 'International Tables Vol C Tables 4.2.6.8 and 6.1.1.4'
O O 0.0106 0.0060 'International Tables Vol C Tables 4.2.6.8 and 6.1.1.4'
Cr Cr 0.3209 0.6236 'International Tables Vol C Tables 4.2.6.8 and 6.1.1.4'

loop_
_geom_angle_atom_site_label_1
_geom_angle_atom_site_label_2
_geom_angle_atom_site_label_3
_geom_angle
_geom_angle_publ_flag
C12 Cr1 C15 88.04(10) ?
C12 Cr1 C13 86.23(10) ?
C15 Cr1 C13 90.41(11) ?
C12 Cr1 C11 93.51(9) ?
C15 Cr1 C11 89.78(10) ?
C13 Cr1 C11 179.67(10) ?
C12 Cr1 C14 174.88(10) ?
C15 Cr1 C14 87.29(10) ?
C13 Cr1 C14 91.72(10) ?
C11 Cr1 C14 88.56(10) ?
C12 Cr1 C5 89.79(9) ?
C15 Cr1 C5 175.92(9) ?
C13 Cr1 C5 92.89(9) ?
C11 Cr1 C5 86.90(9) ?
C14 Cr1 C5 95.00(9) ?
C24 Cr2 C23 89.41(11) ?
C24 Cr2 C25 89.97(11) ?
C23 Cr2 C25 87.06(11) ?
C24 Cr2 C22 178.39(10) ?
C23 Cr2 C22 89.37(10) ?
C25 Cr2 C22 88.91(10) ?
C24 Cr2 C21 89.13(11) ?
C23 Cr2 C21 173.63(11) ?
C25 Cr2 C21 86.74(11) ?
C22 Cr2 C21 91.96(10) ?
C24 Cr2 C7 94.66(10) ?
C23 Cr2 C7 95.80(10) ?
C25 Cr2 C7 174.57(9) ?
C22 Cr2 C7 86.52(9) ?
C21 Cr2 C7 90.50(9) ?
C4 O1 C1 107.61(15) y
C2 C1 O1 108.02(18) y
C2 C1 C5 134.18(19) ?
O1 C1 C5 117.75(17) ?
C1 C2 C3 107.76(19) y
C1 C2 H2 126.1 ?
C3 C2 H2 126.1 ?
C4 C3 C2 106.90(19) y
C4 C3 H3 126.6 ?
C2 C3 H3 126.6 ?
O1 C4 C3 109.70(18) y
O1 C4 C7 118.00(18) ?
C3 C4 C7 132.3(2) ?
O2 C5 C1 106.23(16) y
O2 C5 Cr1 131.04(15) y
C1 C5 Cr1 122.72(14) y
C5 O2 C6 122.44(17) ?
O2 C6 H61 109.5 ?
O2 C6 H62 109.5 ?
H61 C6 H62 109.5 ?
O2 C6 H63 109.5 ?
H61 C6 H63 109.5 ?
H62 C6 H63 109.5 ?
O3 C7 C4 103.18(18) y
O3 C7 Cr2 132.66(15) y
C4 C7 Cr2 124.14(15) y
C7 O3 C8 121.51(19) ?
O3 C8 H81 109.5 ?
O3 C8 H82 109.5 ?
H81 C8 H82 109.5 ?
O3 C8 H83 109.5 ?
H81 C8 H83 109.5 ?
H82 C8 H83 109.5 ?
O11 C11 Cr1 178.6(2) ?
O12 C12 Cr1 176.6(2) ?
O13 C13 Cr1 175.7(2) ?
O14 C14 Cr1 175.9(2) ?
O15 C15 Cr1 179.3(3) ?
O21 C21 Cr2 176.7(2) ?
O22 C22 Cr2 178.4(2) ?
O23 C23 Cr2 175.7(2) ?
O24 C24 Cr2 178.0(3) ?
O25 C25 Cr2 179.5(3) ?

loop_
_geom_bond_atom_site_label_1
_geom_bond_atom_site_label_2
_geom_bond_distance
_geom_bond_publ_flag
Cr1 C12 1.890(2) y
Cr1 C15 1.894(2) y
Cr1 C13 1.894(2) y
Cr1 C11 1.904(2) y
Cr1 C14 1.921(2) y
Cr1 C5 2.038(2) y
Cr2 C24 1.898(2) y
Cr2 C23 1.899(3) y
Cr2 C25 1.907(3) y
Cr2 C22 1.913(2) y
Cr2 C21 1.921(3) y
Cr2 C7 2.016(2) y
O1 C4 1.358(2) y
O1 C1 1.384(2) y
C1 C2 1.374(3) y
C1 C5 1.455(3) y
C2 C3 1.396(3) y
C2 H2 0.9300 ?
C3 C4 1.367(3) y
C3 H3 0.9300 ?
C4 C7 1.470(3) y
C5 O2 1.326(2) y
O2 C6 1.438(3) y
C6 H61 0.9600 ?
C6 H62 0.9600 ?
C6 H63 0.9600 ?
C7 O3 1.330(3) y
O3 C8 1.435(3) y
C8 H81 0.9600 ?
C8 H82 0.9600 ?
C8 H83 0.9600 ?
C11 O11 1.140(3) ?
C12 O12 1.138(3) ?
C13 O13 1.138(3) ?
C14 O14 1.130(3) ?
C15 O15 1.136(3) ?
C21 O21 1.133(3) ?
C22 O22 1.130(3) ?
C23 O23 1.138(3) ?
O24 C24 1.135(3) ?
C25 O25 1.134(3) ?

loop_
_geom_torsion_atom_site_label_1
_geom_torsion_atom_site_label_2
_geom_torsion_atom_site_label_3
_geom_torsion_atom_site_label_4
_geom_torsion
C4 O1 C1 C2 -0.9(2)
C4 O1 C1 C5 176.76(17)
O1 C1 C2 C3 0.7(2)
C5 C1 C2 C3 -176.4(2)
C1 C2 C3 C4 -0.3(3)
C1 O1 C4 C3 0.7(2)
C1 O1 C4 C7 -179.20(17)
C2 C3 C4 O1 -0.3(2)
C2 C3 C4 C7 179.6(2)
C2 C1 C5 O2 179.2(2)
O1 C1 C5 O2 2.3(2)
C2 C1 C5 Cr1 -0.4(3)
O1 C1 C5 Cr1 -177.22(13)
C12 Cr1 C5 O2 136.22(19)
C13 Cr1 C5 O2 50.01(19)
C11 Cr1 C5 O2 -130.25(19)
C14 Cr1 C5 O2 -41.97(19)
C12 Cr1 C5 C1 -44.33(17)
C13 Cr1 C5 C1 -130.54(16)
C11 Cr1 C5 C1 49.20(16)
C14 Cr1 C5 C1 137.48(16)
C1 C5 O2 C6 -175.51(19)
Cr1 C5 O2 C6 4.0(3)
O1 C4 C7 O3 175.94(17)
C3 C4 C7 O3 -3.9(3)
O1 C4 C7 Cr2 -5.2(3)
C3 C4 C7 Cr2 174.91(19)
C24 Cr2 C7 O3 -49.6(2)
C23 Cr2 C7 O3 40.3(2)
C22 Cr2 C7 O3 129.3(2)
C21 Cr2 C7 O3 -138.8(2)
